data_2002732
loop_
_publ_author_name
'Sedello, O'
'Mueller-Buschbaum, Hk'

_publ_section_title
;
Synthese und Kristallstruktur von K Cr0.8 Al0.2 Mo2 O8
;
_journal_name_full 'Journal of Alloys Compd.'
_journal_page_first 331
_journal_page_last 334
_journal_paper_doi 10.1016/0925-8388(94)90158-9
_journal_volume 210
_journal_year 1994
_chemical_formula_structural 'K (Al0.2 Cr0.8) Mo2 O8'
_chemical_formula_sum 'Al0.2 Cr0.8 K Mo2 O8'
_chemical_name_systematic
;
Potassium aluminium chromium molybdenum oxide (1/0.2/0.8/2/8)
;
_space_group_IT_number 15
_symmetry_cell_setting monoclinic
_symmetry_Int_Tables_number 15
_symmetry_space_group_name_Hall '-C 2yc'
_symmetry_space_group_name_H-M 'C 1 2/c 1'
_cell_angle_alpha 90
_cell_angle_beta 119.40(1)
_cell_angle_gamma 90
_cell_formula_units_Z 4
_cell_length_a 17.44498(100)
_cell_length_b 5.649(1)
_cell_length_c 8.997(4)
_cell_volume 772.4
_refine_ls_R_factor_all 0.104
_cod_original_formula_sum 'Al.2 Cr.8 K Mo2 O8'
_cod_database_code 2002732

loop_
_symmetry_equiv_pos_as_xyz
x,y,z
-x,y,1/2-z
-x,-y,-z
x,-y,1/2+z
1/2+x,1/2+y,z
1/2-x,1/2+y,1/2-z
1/2-x,1/2-y,-z
1/2+x,1/2-y,1/2+z

loop_
_atom_site_aniso_label
_atom_site_aniso_U_11
_atom_site_aniso_U_12
_atom_site_aniso_U_13
_atom_site_aniso_U_22
_atom_site_aniso_U_23
_atom_site_aniso_U_33
Mo1 0.01519(1) -0.00024(2) 0.00652(1) 0.00495(1) 0. 0.01162(1)
Cr1 0.01377(4) 0.00029(4) 0.00778(4) 0.00220(4) 0.00041(3) 0.01098(4)
Al1 0.01377(4) 0.00029(4) 0.00778(4) 0.00220(4) 0.00041(3) 0.01098(4)
K1 0.01648(6) 0. 0.00934(5) 0.01840(8) 0. 0.03243(8)
O1 0.0327(1) 0.0015(1) 0.0196(9) 0.0089(1) 0. 0.0205(1)
O2 0.0232(2) -0.0088(2) 0.0038(2) 0.0251(2) -0.0059(1) 0.0218(2)
O3 0.0249(2) 0.0063(1) 0.01680(1) 0.0105(2) 0.0055(1) 0.0231(2)
O4 0.0156(2) 0.0004(1) 0.0073(1) 0.0083(2) -0.0026(1) 0.0165(2)

loop_
_atom_site_label
_atom_site_type_symbol
_atom_site_symmetry_multiplicity
_atom_site_Wyckoff_symbol
_atom_site_fract_x
_atom_site_fract_y
_atom_site_fract_z
_atom_site_occupancy
_atom_site_attached_hydrogens
_atom_site_calc_flag
Mo1 Mo6+ 8 f 0.3504 0.2278(1) 0.2337 1. 0 d
Cr1 Cr3+ 4 d 0.25 0.25 0.5 0.8087(13) 0 d
Al1 Al3+ 4 d 0.25 0.25 0.5 0.1913(13) 0 d
K1 K1+ 4 e 0. 0.1876(4) 0.25 1. 0 d
O1 O2- 8 f 0.2789(3) 0.2238(8) 0.3192(5) 1. 0 d
O2 O2- 8 f 0.4558(3) 0.2791(10) 0.3938(6) 1. 0 d
O3 O2- 8 f 0.3221(3) 0.4621(8) 0.0817(6) 1. 0 d
O4 O2- 8 f 0.3514(3) -0.0538(7) 0.1443(5) 1. 0 d

loop_
_atom_type_symbol
_atom_type_oxidation_number
Mo6+ 6.000
Cr3+ 3.000
Al3+ 3.000
K1+ 1.000
O2- -2.000
